data_4306389
loop_
_publ_author_name
'Zhaorui Pan'
'Hegen Zheng'
'Tianwei Wang'
'You Song'
'Yizhi Li'
'Zijian Guo'
'Stuart R. Batten'

_publ_section_title
;
Hydrothermal Synthesis, Structures, and Physical Properties of Four New
Flexible Multicarboxylate Ligands-Based Compounds
;
_journal_name_full 'Inorganic Chemistry'
_journal_page_first 9528
_journal_page_last 9536
_journal_paper_doi 10.1021/ic801221r
_journal_volume 47
_journal_year 2008
_chemical_formula_moiety 'C12 H11 Mn O7'
_chemical_formula_sum 'C12 H11 Mn O7'
_chemical_formula_weight 322.15
_chemical_name_systematic
; 
 ? 
;
_space_group_IT_number 15
_symmetry_cell_setting monoclinic
_symmetry_space_group_name_Hall '-C 2yc'
_symmetry_space_group_name_H-M 'C 1 2/c 1'
_atom_sites_solution_hydrogens geom
_atom_sites_solution_primary direct
_atom_sites_solution_secondary difmap
_audit_creation_method SHELXL-97
_cell_angle_alpha 90.00
_cell_angle_beta 107.167(3)
_cell_angle_gamma 90.00
_cell_formula_units_Z 8
_cell_length_a 20.607(4)
_cell_length_b 15.384(3)
_cell_length_c 8.1417(17)
_cell_measurement_reflns_used 960
_cell_measurement_temperature 293(2)
_cell_measurement_theta_max 26.39
_cell_measurement_theta_min 2.65
_cell_volume 2466.1(9)
_computing_structure_refinement 'SHELXL-97 (Sheldrick, 1997)'
_computing_structure_solution 'SHELXS-97 (Sheldrick, 1990)'
_diffrn_ambient_temperature 293(2)
_diffrn_measured_fraction_theta_full 0.998
_diffrn_measured_fraction_theta_max 0.998
_diffrn_radiation_monochromator graphite
_diffrn_radiation_source 'fine-focus sealed tube'
_diffrn_radiation_type MoK\a
_diffrn_radiation_wavelength 0.71073
_diffrn_reflns_av_R_equivalents 0.0511
_diffrn_reflns_av_sigmaI/netI 0.0495
_diffrn_reflns_limit_h_max 24
_diffrn_reflns_limit_h_min -24
_diffrn_reflns_limit_k_max 13
_diffrn_reflns_limit_k_min -18
_diffrn_reflns_limit_l_max 9
_diffrn_reflns_limit_l_min -9
_diffrn_reflns_number 6002
_diffrn_reflns_theta_full 25.00
_diffrn_reflns_theta_max 25.00
_diffrn_reflns_theta_min 2.07
_exptl_absorpt_coefficient_mu 1.101
_exptl_absorpt_correction_T_max 0.75
_exptl_absorpt_correction_T_min 0.72
_exptl_absorpt_correction_type multi-scan
_exptl_crystal_colour white
_exptl_crystal_density_diffrn 1.735
_exptl_crystal_density_method 'not measured'
_exptl_crystal_description block
_exptl_crystal_F_000 1312
_exptl_crystal_size_max 0.30
_exptl_crystal_size_mid 0.28
_exptl_crystal_size_min 0.26
_refine_diff_density_max 0.512
_refine_diff_density_min -0.547
_refine_diff_density_rms 0.065
_refine_ls_extinction_method none
_refine_ls_goodness_of_fit_ref 1.003
_refine_ls_hydrogen_treatment constr
_refine_ls_matrix_type full
_refine_ls_number_parameters 181
_refine_ls_number_reflns 2175
_refine_ls_number_restraints 1
_refine_ls_restrained_S_all 1.002
_refine_ls_R_factor_all 0.0500
_refine_ls_R_factor_gt 0.0385
_refine_ls_shift/su_max 0.000
_refine_ls_shift/su_mean 0.000
_refine_ls_structure_factor_coef Fsqd
_refine_ls_weighting_details 'calc w=1/[\s^2^(Fo^2^)+(0.0600P)^2^+0.0000P] where P=(Fo^2^+2Fc^2^)/3'
_refine_ls_weighting_scheme calc
_refine_ls_wR_factor_gt 0.1026
_refine_ls_wR_factor_ref 0.1074
_reflns_number_gt 1784
_reflns_number_total 2175
_reflns_threshold_expression >2sigma(I)
_cod_data_source_file ic801221r_si_002_2.cif
_cod_data_source_block 2
_cod_depositor_comments
;
The following automatic conversions were performed:
'_symmetry_cell_setting' value 'Monoclinic' changed to 'monoclinic'
according to '/home/saulius/struct/CIF-dictionaries/cif_core.dic'
dictionary named 'cif_core.dic' version 2.4.1 from 2010-06-29.

Automatic conversion script
Id: cif_fix_enum 1527 2010-12-29 10:47:43Z saulius 
;
_cod_original_cell_volume 2466.0(9)
_cod_original_sg_symbol_Hall '-C 2yc  '
_cod_original_sg_symbol_H-M 'C 1 2/c 1 '
_cod_database_code 4306389

loop_
_symmetry_equiv_pos_as_xyz
'x, y, z'
'-x, y, -z+1/2'
'x+1/2, y+1/2, z'
'-x+1/2, y+1/2, -z+1/2'
'-x, -y, -z'
'x, -y, z-1/2'
'-x+1/2, -y+1/2, -z'
'x+1/2, -y+1/2, z-1/2'

loop_
_atom_site_label
_atom_site_type_symbol
_atom_site_fract_x
_atom_site_fract_y
_atom_site_fract_z
_atom_site_U_iso_or_equiv
_atom_site_adp_type
_atom_site_occupancy
_atom_site_symmetry_multiplicity
_atom_site_calc_flag
_atom_site_refinement_flags
_atom_site_disorder_assembly
_atom_site_disorder_group
C1 C 0.29621(14) 0.0685(2) 0.6386(4) 0.0305(7) Uani 1 1 d . . .
C2 C 0.23545(13) 0.12777(19) 0.5731(4) 0.0282(7) Uani 1 1 d . . .
C3 C 0.22023(13) 0.19035(19) 0.6768(4) 0.0279(7) Uani 1 1 d . . .
H3A H 0.2482 0.1972 0.7934 0.033 Uiso 1 1 d R . .
C4 C 0.16384(13) 0.24362(18) 0.6114(4) 0.0278(7) Uani 1 1 d . . .
C5 C 0.14513(14) 0.30784(19) 0.7272(4) 0.0303(7) Uani 1 1 d . . .
C6 C 0.12504(13) 0.2358(2) 0.4420(4) 0.0291(7) Uani 1 1 d . . .
H6A H 0.0868 0.2735 0.3964 0.035 Uiso 1 1 d R . .
C7 C 0.14120(14) 0.17333(19) 0.3379(4) 0.0306(7) Uani 1 1 d . . .
C8 C 0.19589(14) 0.11832(19) 0.4039(4) 0.0307(7) Uani 1 1 d . . .
H8A H 0.2064 0.0740 0.3327 0.037 Uiso 1 1 d R . .
C9 C 0.11326(17) 0.1046(2) 0.0610(4) 0.0428(9) Uani 1 1 d . . .
H9A H 0.1179 0.0488 0.1162 0.051 Uiso 1 1 d R . .
H9B H 0.1546 0.1177 0.0343 0.051 Uiso 1 1 d R . .
C10 C 0.05449(16) 0.10329(19) -0.0996(4) 0.0344(7) Uani 1 1 d . . .
C11 C -0.01162(17) 0.1023(2) -0.0917(4) 0.0469(9) Uani 1 1 d D . .
H11B H -0.0193 0.0985 0.0188 0.070 Uiso 1 1 d RD . .
C12 C 0.06586(16) 0.1038(2) -0.2575(4) 0.0394(8) Uani 1 1 d . . .
H12C H 0.0909 0.0525 -0.2673 0.059 Uiso 1 1 d R . .
Mn1 Mn 0.37441(2) 0.08572(3) 1.04086(6) 0.02785(18) Uani 1 1 d . . .
O1 O 0.34062(10) 0.08819(14) 0.7736(3) 0.0387(6) Uani 1 1 d . . .
O2 O 0.29902(11) 0.00431(16) 0.5473(3) 0.0521(7) Uani 1 1 d . . .
O3 O 0.17721(11) 0.30709(15) 0.8833(3) 0.0451(6) Uani 1 1 d . . .
O4 O 0.09634(10) 0.36064(13) 0.6680(3) 0.0351(5) Uani 1 1 d . . .
O5 O 0.09942(10) 0.17003(14) 0.1716(3) 0.0406(6) Uani 1 1 d . . .
O6 O 0.45711(10) 0.17194(14) 1.0131(3) 0.0465(6) Uani 1 1 d . . .
H6B H 0.4459 0.2226 0.9746 0.070 Uiso 1 1 d R . .
H6C H 0.4953 0.1508 1.0697 0.070 Uiso 1 1 d R . .
O7 O 0.44993(11) -0.01876(14) 1.0875(3) 0.0498(6) Uani 1 1 d . . .
H7A H 0.4381 -0.0372 1.1724 0.075 Uiso 1 1 d R . .
H7B H 0.4371 -0.0571 1.0094 0.075 Uiso 1 1 d R . .

loop_
_atom_site_aniso_label
_atom_site_aniso_U_11
_atom_site_aniso_U_22
_atom_site_aniso_U_33
_atom_site_aniso_U_23
_atom_site_aniso_U_13
_atom_site_aniso_U_12
C1 0.0249(16) 0.0364(18) 0.0287(18) 0.0027(14) 0.0054(14) 0.0027(13)
C2 0.0215(15) 0.0318(17) 0.0283(17) 0.0007(13) 0.0025(13) -0.0003(12)
C3 0.0209(15) 0.0353(17) 0.0233(16) 0.0010(13) 0.0002(12) -0.0003(12)
C4 0.0241(15) 0.0267(16) 0.0300(17) 0.0005(12) 0.0041(13) -0.0023(12)
C5 0.0254(15) 0.0305(17) 0.0330(19) -0.0006(13) 0.0053(14) -0.0021(13)
C6 0.0240(15) 0.0283(17) 0.0303(18) 0.0021(13) 0.0006(13) 0.0017(12)
C7 0.0271(15) 0.0327(18) 0.0251(17) -0.0007(13) -0.0027(13) -0.0008(13)
C8 0.0285(16) 0.0306(17) 0.0294(17) -0.0032(13) 0.0027(13) 0.0044(13)
C9 0.0423(19) 0.045(2) 0.0308(19) -0.0089(15) -0.0055(15) 0.0089(16)
C10 0.0360(18) 0.0283(17) 0.0305(18) -0.0037(13) -0.0032(14) 0.0051(13)
C11 0.045(2) 0.062(2) 0.029(2) -0.0032(16) 0.0032(16) 0.0149(17)
C12 0.0385(19) 0.0380(19) 0.037(2) 0.0020(14) 0.0033(15) -0.0023(15)
Mn1 0.0242(3) 0.0286(3) 0.0264(3) -0.00163(18) 0.0007(2) -0.00034(18)
O1 0.0298(12) 0.0531(15) 0.0265(13) 0.0009(10) -0.0021(10) 0.0062(10)
O2 0.0383(13) 0.0543(16) 0.0513(16) -0.0158(12) -0.0061(11) 0.0209(12)
O3 0.0413(13) 0.0571(16) 0.0289(13) -0.0083(11) -0.0022(10) 0.0172(11)
O4 0.0325(11) 0.0331(13) 0.0346(13) -0.0014(10) 0.0020(9) 0.0097(10)
O5 0.0415(13) 0.0415(13) 0.0257(12) -0.0062(10) -0.0105(10) 0.0143(10)
O6 0.0279(11) 0.0346(13) 0.0694(17) 0.0127(11) 0.0025(11) 0.0007(10)
O7 0.0490(14) 0.0378(14) 0.0506(16) -0.0092(11) -0.0038(12) 0.0092(11)

loop_
_atom_type_symbol
_atom_type_description
_atom_type_scat_dispersion_real
_atom_type_scat_dispersion_imag
_atom_type_scat_source
C C 0.0033 0.0016 'International Tables Vol C Tables 4.2.6.8 and 6.1.1.4'
H H 0.0000 0.0000 'International Tables Vol C Tables 4.2.6.8 and 6.1.1.4'
O O 0.0106 0.0060 'International Tables Vol C Tables 4.2.6.8 and 6.1.1.4'
Mn Mn 0.3368 0.7283 'International Tables Vol C Tables 4.2.6.8 and 6.1.1.4'

loop_
_geom_angle_atom_site_label_1
_geom_angle_atom_site_label_2
_geom_angle_atom_site_label_3
_geom_angle
_geom_angle_site_symmetry_1
_geom_angle_site_symmetry_3
_geom_angle_publ_flag
O1 C1 O2 124.6(3) . . ?
O1 C1 C2 118.8(3) . . ?
O2 C1 C2 116.5(3) . . ?
C3 C2 C8 120.6(3) . . ?
C3 C2 C1 121.3(3) . . ?
C8 C2 C1 118.0(3) . . ?
C2 C3 C4 119.5(3) . . ?
C2 C3 H3A 120.3 . . ?
C4 C3 H3A 120.2 . . ?
C6 C4 C3 120.2(3) . . ?
C6 C4 C5 120.5(3) . . ?
C3 C4 C5 119.3(3) . . ?
O3 C5 O4 120.9(3) . . ?
O3 C5 C4 118.6(3) . . ?
O4 C5 C4 120.4(3) . . ?
O3 C5 Mn1 54.50(15) . 7_557 ?
O4 C5 Mn1 66.50(16) . 7_557 ?
C4 C5 Mn1 173.0(2) . 7_557 ?
C4 C6 C7 119.9(3) . . ?
C4 C6 H6A 120.1 . . ?
C7 C6 H6A 120.0 . . ?
O5 C7 C8 124.1(3) . . ?
O5 C7 C6 115.7(2) . . ?
C8 C7 C6 120.1(3) . . ?
C7 C8 C2 119.6(3) . . ?
C7 C8 H8A 120.2 . . ?
C2 C8 H8A 120.2 . . ?
O5 C9 C10 107.3(2) . . ?
O5 C9 H9A 110.1 . . ?
C10 C9 H9A 109.9 . . ?
O5 C9 H9B 110.4 . . ?
C10 C9 H9B 110.4 . . ?
H9A C9 H9B 108.7 . . ?
C12 C10 C11 119.1(3) . . ?
C12 C10 C9 120.0(3) . . ?
C11 C10 C9 120.9(3) . . ?
C10 C11 C12 120.2(3) . 2_554 ?
C10 C11 H11B 118.7 . . ?
C12 C11 H11B 121.0 2_554 . ?
C10 C12 C11 120.7(3) . 2_554 ?
C10 C12 H12C 108.5 . . ?
C11 C12 H12C 103.0 2_554 . ?
O1 Mn1 O2 90.94(9) . 6_556 ?
O1 Mn1 O3 104.20(8) . 7_557 ?
O2 Mn1 O3 93.82(10) 6_556 7_557 ?
O1 Mn1 O7 101.31(8) . . ?
O2 Mn1 O7 90.26(10) 6_556 . ?
O3 Mn1 O7 154.08(9) 7_557 . ?
O1 Mn1 O6 84.98(9) . . ?
O2 Mn1 O6 173.76(10) 6_556 . ?
O3 Mn1 O6 91.76(9) 7_557 . ?
O7 Mn1 O6 85.92(8) . . ?
O1 Mn1 O4 158.59(8) . 7_557 ?
O2 Mn1 O4 100.02(9) 6_556 7_557 ?
O3 Mn1 O4 57.08(7) 7_557 7_557 ?
O7 Mn1 O4 97.00(8) . 7_557 ?
O6 Mn1 O4 85.36(8) . 7_557 ?
O1 Mn1 C5 131.88(9) . 7_557 ?
O2 Mn1 C5 97.04(10) 6_556 7_557 ?
O3 Mn1 C5 28.19(8) 7_557 7_557 ?
O7 Mn1 C5 125.89(9) . 7_557 ?
O6 Mn1 C5 89.19(9) . 7_557 ?
O4 Mn1 C5 28.91(8) 7_557 7_557 ?
C1 O1 Mn1 148.5(2) . . ?
C1 O2 Mn1 134.7(2) . 6 ?
C5 O3 Mn1 97.31(18) . 7_557 ?
C5 O4 Mn1 84.59(17) . 7_557 ?
C7 O5 C9 117.5(2) . . ?
Mn1 O6 H6B 117.0 . . ?
Mn1 O6 H6C 109.4 . . ?
H6B O6 H6C 131.3 . . ?
Mn1 O7 H7A 91.6 . . ?
Mn1 O7 H7B 109.3 . . ?
H7A O7 H7B 106.0 . . ?

loop_
_geom_bond_atom_site_label_1
_geom_bond_atom_site_label_2
_geom_bond_distance
_geom_bond_site_symmetry_2
_geom_bond_publ_flag
C1 O1 1.242(4) . ?
C1 O2 1.248(4) . ?
C1 C2 1.513(4) . ?
C2 C3 1.376(4) . ?
C2 C8 1.386(4) . ?
C3 C4 1.393(4) . ?
C3 H3A 0.9600 . ?
C4 C6 1.381(4) . ?
C4 C5 1.493(4) . ?
C5 O3 1.247(4) . ?
C5 O4 1.272(3) . ?
C5 Mn1 2.619(3) 7_557 ?
C6 C7 1.386(4) . ?
C6 H6A 0.9600 . ?
C7 O5 1.374(3) . ?
C7 C8 1.385(4) . ?
C8 H8A 0.9599 . ?
C9 O5 1.435(4) . ?
C9 C10 1.497(4) . ?
C9 H9A 0.9599 . ?
C9 H9B 0.9599 . ?
C10 C12 1.373(5) . ?
C10 C11 1.383(5) . ?
C11 C12 1.395(4) 2_554 ?
C11 H11B 0.9606 . ?
C12 C11 1.395(4) 2_554 ?
C12 H12C 0.9600 . ?
Mn1 O1 2.080(2) . ?
Mn1 O2 2.093(2) 6_556 ?
Mn1 O3 2.149(2) 7_557 ?
Mn1 O7 2.191(2) . ?
Mn1 O6 2.223(2) . ?
Mn1 O4 2.412(2) 7_557 ?
Mn1 C5 2.619(3) 7_557 ?
O2 Mn1 2.093(2) 6 ?
O3 Mn1 2.149(2) 7_557 ?
O4 Mn1 2.412(2) 7_557 ?
O6 H6B 0.8462 . ?
O6 H6C 0.8499 . ?
O7 H7A 0.8464 . ?
O7 H7B 0.8501 . ?

loop_
_geom_hbond_atom_site_label_D
_geom_hbond_atom_site_label_H
_geom_hbond_atom_site_label_A
_geom_hbond_distance_DH
_geom_hbond_distance_HA
_geom_hbond_distance_DA
_geom_hbond_angle_DHA
_geom_hbond_site_symmetry_A
O6 H6B O5 0.85 2.09 2.914(3) 165.2 7_556
O6 H6C O4 0.85 2.01 2.817(3) 159.3 8_556
O7 H7A O1 0.85 2.51 3.244(3) 145.4 6_556
O7 H7B O4 0.85 1.89 2.740(3) 176.8 4_546
